data_4103465
loop_
_publ_author_name
'Peter Dr\"ose'
'Cristian G. Hrib'
'Frank T. Edelmann'

_publ_section_title
;
 Carboranylamidinates
;
_journal_name_full 'Journal of the American Chemical Society'
_journal_page_first 15540
_journal_page_last 15541
_journal_paper_doi 10.1021/ja108051u
_journal_volume 132
_journal_year 2010
_chemical_formula_sum 'C9 H26 B10 N2'
_chemical_formula_weight 270.42
_chemical_name_systematic
; 
 ? 
;
_space_group_IT_number 14
_symmetry_cell_setting monoclinic
_symmetry_space_group_name_Hall '-P 2ybc'
_symmetry_space_group_name_H-M 'P 1 21/c 1'
_atom_sites_solution_hydrogens geom
_atom_sites_solution_primary direct
_atom_sites_solution_secondary difmap
_audit_creation_method SHELXL-97
_cell_angle_alpha 90.00
_cell_angle_beta 99.95(3)
_cell_angle_gamma 90.00
_cell_formula_units_Z 4
_cell_length_a 6.9667(14)
_cell_length_b 15.763(3)
_cell_length_c 15.394(3)
_cell_measurement_reflns_used 14210
_cell_measurement_temperature 133(2)
_cell_measurement_theta_max 29.52
_cell_measurement_theta_min 2.59
_cell_volume 1665.1(6)
_computing_cell_refinement 'STOE X-AREA'
_computing_data_collection 'STOE X-AREA'
_computing_data_reduction 'STOE X-RED'
_computing_molecular_graphics 'Bruker SHELXTL'
_computing_publication_material 'Bruker SHELXTL'
_computing_structure_refinement 'SHELXL-97 (Sheldrick, 1997)'
_computing_structure_solution 'SHELXS-97 (Sheldrick, 1990)'
_diffrn_ambient_temperature 133(2)
_diffrn_detector_area_resol_mean 6.67
_diffrn_measured_fraction_theta_full 0.999
_diffrn_measured_fraction_theta_max 0.999
_diffrn_measurement_device_type 'STOE IPDS 2T'
_diffrn_measurement_method 'rotation method'
_diffrn_radiation_monochromator graphite
_diffrn_radiation_source 'fine-focus sealed tube'
_diffrn_radiation_type MoK\a
_diffrn_radiation_wavelength 0.71073
_diffrn_reflns_av_R_equivalents 0.1026
_diffrn_reflns_av_sigmaI/netI 0.0664
_diffrn_reflns_limit_h_max 8
_diffrn_reflns_limit_h_min -7
_diffrn_reflns_limit_k_max 19
_diffrn_reflns_limit_k_min -19
_diffrn_reflns_limit_l_max 19
_diffrn_reflns_limit_l_min -19
_diffrn_reflns_number 14751
_diffrn_reflns_theta_full 26.00
_diffrn_reflns_theta_max 26.37
_diffrn_reflns_theta_min 2.58
_exptl_absorpt_coefficient_mu 0.054
_exptl_absorpt_correction_type none
_exptl_crystal_colour colourless
_exptl_crystal_density_diffrn 1.079
_exptl_crystal_density_method 'not measured'
_exptl_crystal_description needle
_exptl_crystal_F_000 576
_exptl_crystal_size_max 0.70
_exptl_crystal_size_mid 0.40
_exptl_crystal_size_min 0.18
_refine_diff_density_max 0.222
_refine_diff_density_min -0.211
_refine_diff_density_rms 0.041
_refine_ls_extinction_method none
_refine_ls_goodness_of_fit_ref 1.184
_refine_ls_hydrogen_treatment 'methyls rigid and other riding'
_refine_ls_matrix_type full
_refine_ls_number_parameters 242
_refine_ls_number_reflns 3406
_refine_ls_number_restraints 0
_refine_ls_restrained_S_all 1.184
_refine_ls_R_factor_all 0.1007
_refine_ls_R_factor_gt 0.0729
_refine_ls_shift/su_max 0.000
_refine_ls_shift/su_mean 0.000
_refine_ls_structure_factor_coef Fsqd
_refine_ls_weighting_details 'calc w=1/[\s^2^(Fo^2^)+(0.0432P)^2^+0.5623P] where P=(Fo^2^+2Fc^2^)/3'
_refine_ls_weighting_scheme calc
_refine_ls_wR_factor_gt 0.1315
_refine_ls_wR_factor_ref 0.1400
_reflns_number_gt 2627
_reflns_number_total 3406
_reflns_threshold_expression >2sigma(I)
_cod_data_source_file ja108051u_si_003.cif
_cod_data_source_block ip84
_cod_original_sg_symbol_H-M 'P 21/c'
_cod_database_code 4103465

loop_
_symmetry_equiv_pos_as_xyz
'x, y, z'
'-x, y+1/2, -z+1/2'
'-x, -y, -z'
'x, -y-1/2, z-1/2'

loop_
_atom_site_label
_atom_site_type_symbol
_atom_site_fract_x
_atom_site_fract_y
_atom_site_fract_z
_atom_site_U_iso_or_equiv
_atom_site_adp_type
_atom_site_occupancy
_atom_site_symmetry_multiplicity
_atom_site_calc_flag
_atom_site_refinement_flags
N1 N 0.1967(3) 0.35604(11) 0.54285(11) 0.0241(4) Uani 1 1 d .
N2 N 0.0825(3) 0.24650(12) 0.63128(12) 0.0242(4) Uani 1 1 d .
H02 H 0.116(4) 0.2284(18) 0.687(2) 0.047(8) Uiso 1 1 d .
C1 C 0.3503(3) 0.33861(12) 0.69072(13) 0.0181(4) Uani 1 1 d .
C2 C 0.4987(3) 0.41403(13) 0.67133(14) 0.0214(5) Uani 1 1 d .
H2 H 0.466(3) 0.4365(14) 0.6116(14) 0.017(5) Uiso 1 1 d .
C3 C 0.1952(3) 0.31256(12) 0.61248(13) 0.0187(4) Uani 1 1 d .
C4 C 0.0116(3) 0.17666(13) 0.56986(13) 0.0214(5) Uani 1 1 d .
H4A H -0.0825 0.2003 0.5192 0.026 Uiso 1 1 calc R
C5 C 0.1793(4) 0.13513(14) 0.53460(15) 0.0274(5) Uani 1 1 d .
H5A H 0.2501 0.1782 0.5068 0.041 Uiso 1 1 calc R
H5B H 0.1281 0.0919 0.4909 0.041 Uiso 1 1 calc R
H5C H 0.2679 0.1084 0.5833 0.041 Uiso 1 1 calc R
C6 C -0.0942(4) 0.11356(14) 0.61879(16) 0.0297(5) Uani 1 1 d .
H6A H -0.0022 0.0887 0.6675 0.045 Uiso 1 1 calc R
H6B H -0.1502 0.0686 0.5783 0.045 Uiso 1 1 calc R
H6C H -0.1986 0.1426 0.6423 0.045 Uiso 1 1 calc R
C7 C 0.0558(4) 0.34400(14) 0.46039(13) 0.0249(5) Uani 1 1 d .
H7A H 0.0415 0.2820 0.4472 0.030 Uiso 1 1 calc R
C8 C 0.1409(4) 0.38734(15) 0.38785(14) 0.0323(6) Uani 1 1 d .
H8A H 0.1592 0.4478 0.4015 0.048 Uiso 1 1 calc R
H8B H 0.0518 0.3807 0.3316 0.048 Uiso 1 1 calc R
H8C H 0.2669 0.3616 0.3835 0.048 Uiso 1 1 calc R
C9 C -0.1417(4) 0.38055(15) 0.46898(15) 0.0304(5) Uani 1 1 d .
H9A H -0.1890 0.3533 0.5185 0.046 Uiso 1 1 calc R
H9B H -0.2341 0.3702 0.4144 0.046 Uiso 1 1 calc R
H9C H -0.1293 0.4418 0.4796 0.046 Uiso 1 1 calc R
B3 B 0.3290(4) 0.43762(15) 0.73682(16) 0.0211(5) Uani 1 1 d .
H3 H 0.211(3) 0.4774(14) 0.7099(14) 0.020(6) Uiso 1 1 d .
B4 B 0.3147(4) 0.34230(15) 0.79773(15) 0.0207(5) Uani 1 1 d .
H4 H 0.178(4) 0.3232(16) 0.8125(16) 0.030(7) Uiso 1 1 d .
B5 B 0.4718(4) 0.26616(14) 0.76215(15) 0.0195(5) Uani 1 1 d .
H5 H 0.431(4) 0.1984(16) 0.7554(15) 0.031(7) Uiso 1 1 d .
B6 B 0.5842(4) 0.31131(15) 0.67828(16) 0.0213(5) Uani 1 1 d .
H6 H 0.598(4) 0.2790(15) 0.6182(16) 0.030(6) Uiso 1 1 d .
B7 B 0.5735(4) 0.47466(15) 0.76160(17) 0.0243(6) Uani 1 1 d .
H7 H 0.598(4) 0.5423(16) 0.7497(15) 0.029(6) Uiso 1 1 d .
B8 B 0.4615(4) 0.42860(15) 0.84541(16) 0.0228(5) Uani 1 1 d .
H8 H 0.419(4) 0.4672(15) 0.8973(16) 0.029(6) Uiso 1 1 d .
B9 B 0.5481(4) 0.32219(15) 0.86144(16) 0.0220(5) Uani 1 1 d .
H9 H 0.563(4) 0.2912(15) 0.9243(16) 0.029(6) Uiso 1 1 d .
B10 B 0.7140(4) 0.30303(15) 0.78704(16) 0.0217(5) Uani 1 1 d .
H10 H 0.838(4) 0.2604(16) 0.8014(16) 0.034(7) Uiso 1 1 d .
B11 B 0.7290(4) 0.39765(15) 0.72543(17) 0.0237(5) Uani 1 1 d .
H11 H 0.849(4) 0.4179(16) 0.6929(16) 0.034(7) Uiso 1 1 d .
B12 B 0.7088(4) 0.40415(16) 0.83871(17) 0.0248(5) Uani 1 1 d .
H12 H 0.832(4) 0.4301(14) 0.8890(15) 0.025(6) Uiso 1 1 d .

loop_
_atom_site_aniso_label
_atom_site_aniso_U_11
_atom_site_aniso_U_22
_atom_site_aniso_U_33
_atom_site_aniso_U_23
_atom_site_aniso_U_13
_atom_site_aniso_U_12
N1 0.0313(11) 0.0213(9) 0.0190(9) 0.0014(7) 0.0022(8) -0.0031(8)
N2 0.0314(11) 0.0231(9) 0.0187(9) -0.0017(7) 0.0060(8) -0.0103(8)
C1 0.0180(11) 0.0168(9) 0.0200(10) 0.0006(7) 0.0051(8) -0.0033(8)
C2 0.0228(12) 0.0188(10) 0.0229(11) 0.0025(8) 0.0047(9) -0.0025(9)
C3 0.0202(11) 0.0159(9) 0.0209(10) -0.0022(8) 0.0057(8) -0.0013(8)
C4 0.0245(11) 0.0193(10) 0.0197(10) -0.0012(8) 0.0016(9) -0.0038(9)
C5 0.0309(13) 0.0242(11) 0.0278(12) -0.0016(9) 0.0070(10) 0.0011(10)
C6 0.0323(14) 0.0236(11) 0.0340(13) -0.0020(9) 0.0077(11) -0.0083(10)
C7 0.0363(14) 0.0203(10) 0.0170(10) -0.0007(8) 0.0015(9) -0.0021(9)
C8 0.0458(16) 0.0329(12) 0.0186(11) 0.0024(9) 0.0067(10) -0.0014(11)
C9 0.0346(14) 0.0290(11) 0.0261(12) -0.0008(9) 0.0010(10) -0.0036(10)
B3 0.0229(13) 0.0166(11) 0.0235(12) -0.0027(9) 0.0032(10) 0.0018(10)
B4 0.0205(13) 0.0256(12) 0.0168(11) -0.0001(9) 0.0053(10) -0.0020(10)
B5 0.0219(12) 0.0172(11) 0.0201(11) 0.0030(9) 0.0058(10) 0.0007(9)
B6 0.0209(12) 0.0194(11) 0.0257(12) 0.0019(9) 0.0100(10) 0.0010(10)
B7 0.0255(14) 0.0182(12) 0.0274(13) -0.0021(9) -0.0008(11) -0.0037(10)
B8 0.0257(14) 0.0211(11) 0.0209(12) -0.0042(9) 0.0022(10) 0.0002(10)
B9 0.0229(13) 0.0234(11) 0.0199(11) 0.0012(9) 0.0045(10) -0.0002(10)
B10 0.0203(13) 0.0206(12) 0.0252(12) 0.0038(9) 0.0066(10) -0.0002(10)
B11 0.0198(13) 0.0242(12) 0.0272(12) 0.0033(10) 0.0047(10) -0.0027(10)
B12 0.0239(14) 0.0233(12) 0.0269(13) 0.0017(10) 0.0031(11) -0.0032(10)

loop_
_atom_type_symbol
_atom_type_description
_atom_type_scat_dispersion_real
_atom_type_scat_dispersion_imag
_atom_type_scat_source
C C 0.0033 0.0016 'International Tables Vol C Tables 4.2.6.8 and 6.1.1.4'
H H 0.0000 0.0000 'International Tables Vol C Tables 4.2.6.8 and 6.1.1.4'
B B 0.0013 0.0007 'International Tables Vol C Tables 4.2.6.8 and 6.1.1.4'
N N 0.0061 0.0033 'International Tables Vol C Tables 4.2.6.8 and 6.1.1.4'

loop_
_geom_angle_atom_site_label_1
_geom_angle_atom_site_label_2
_geom_angle_atom_site_label_3
_geom_angle
C3 N1 C7 123.60(19)
C3 N2 C4 124.95(17)
C3 C1 C2 115.73(16)
C3 C1 B5 122.18(16)
C2 C1 B5 110.21(17)
C3 C1 B4 124.61(18)
C2 C1 B4 110.66(16)
B5 C1 B4 62.60(13)
C3 C1 B6 113.42(17)
C2 C1 B6 61.51(13)
B5 C1 B6 62.12(14)
B4 C1 B6 114.35(17)
C3 C1 B3 117.77(17)
C2 C1 B3 61.42(13)
B5 C1 B3 114.06(16)
B4 C1 B3 62.43(13)
B6 C1 B3 114.79(16)
C1 C2 B7 112.02(17)
C1 C2 B11 111.95(16)
B7 C2 B11 63.36(15)
C1 C2 B6 61.85(13)
B7 C2 B6 115.19(17)
B11 C2 B6 62.51(14)
C1 C2 B3 62.00(13)
B7 C2 B3 62.79(14)
B11 C2 B3 115.64(17)
B6 C2 B3 115.58(16)
N1 C3 N2 132.7(2)
N1 C3 C1 114.27(18)
N2 C3 C1 113.08(17)
N2 C4 C6 107.96(17)
N2 C4 C5 110.90(18)
C6 C4 C5 111.44(18)
N1 C7 C8 106.80(19)
N1 C7 C9 110.73(18)
C8 C7 C9 111.67(19)
C2 B3 C1 56.57(12)
C2 B3 B8 103.68(18)
C1 B3 B8 104.29(16)
C2 B3 B7 57.80(14)
C1 B3 B7 103.70(17)
B8 B3 B7 59.99(15)
C2 B3 B4 103.44(16)
C1 B3 B4 58.16(12)
B8 B3 B4 60.21(14)
B7 B3 B4 107.59(18)
C1 B4 B5 58.60(13)
C1 B4 B9 104.73(17)
B5 B4 B9 59.66(14)
C1 B4 B8 104.73(17)
B5 B4 B8 107.62(18)
B9 B4 B8 60.21(14)
C1 B4 B3 59.41(12)
B5 B4 B3 108.31(17)
B9 B4 B3 108.15(18)
B8 B4 B3 59.55(14)
C1 B5 B10 105.60(16)
C1 B5 B9 105.36(16)
B10 B5 B9 60.87(15)
C1 B5 B6 59.57(13)
B10 B5 B6 59.91(14)
B9 B5 B6 108.96(17)
C1 B5 B4 58.80(13)
B10 B5 B4 109.17(17)
B9 B5 B4 60.26(14)
B6 B5 B4 109.11(16)
C2 B6 C1 56.64(12)
C2 B6 B10 104.09(17)
C1 B6 B10 104.57(17)
C2 B6 B5 103.38(16)
C1 B6 B5 58.32(13)
B10 B6 B5 59.82(14)
C2 B6 B11 57.98(14)
C1 B6 B11 104.13(17)
B10 B6 B11 60.43(14)
B5 B6 B11 107.58(17)
C2 B7 B12 104.37(17)
C2 B7 B8 104.73(17)
B12 B7 B8 60.42(15)
C2 B7 B11 58.36(14)
B12 B7 B11 60.01(14)
B8 B7 B11 108.44(17)
C2 B7 B3 59.41(14)
B12 B7 B3 108.43(18)
B8 B7 B3 59.76(14)
B11 B7 B3 108.73(17)
B3 B8 B7 60.25(14)
B3 B8 B4 60.25(14)
B7 B8 B4 107.83(17)
B3 B8 B9 108.34(17)
B7 B8 B9 107.72(18)
B4 B8 B9 59.74(14)
B3 B8 B12 108.29(18)
B7 B8 B12 59.76(15)
B4 B8 B12 107.60(17)
B9 B8 B12 59.92(14)
B5 B9 B4 60.09(14)
B5 B9 B12 107.33(17)
B4 B9 B12 107.95(17)
B5 B9 B8 107.84(17)
B4 B9 B8 60.05(14)
B12 B9 B8 60.05(15)
B5 B9 B10 59.49(14)
B4 B9 B10 107.94(17)
B12 B9 B10 59.97(14)
B8 B9 B10 108.10(17)
B5 B10 B6 60.27(14)
B5 B10 B11 107.60(17)
B6 B10 B11 60.01(14)
B5 B10 B12 107.39(18)
B6 B10 B12 108.07(17)
B11 B10 B12 59.78(14)
B5 B10 B9 59.64(14)
B6 B10 B9 108.27(18)
B11 B10 B9 107.68(17)
B12 B10 B9 59.89(14)
C2 B11 B6 59.51(14)
C2 B11 B12 104.18(19)
B6 B11 B12 108.07(18)
C2 B11 B7 58.28(14)
B6 B11 B7 108.55(18)
B12 B11 B7 59.84(15)
C2 B11 B10 104.59(17)
B6 B11 B10 59.56(14)
B12 B11 B10 60.23(14)
B7 B11 B10 108.06(18)
B7 B12 B11 60.14(14)
B7 B12 B9 107.86(18)
B11 B12 B9 108.05(18)
B7 B12 B10 108.11(17)
B11 B12 B10 59.99(14)
B9 B12 B10 60.14(14)
B7 B12 B8 59.82(15)
B11 B12 B8 108.06(19)
B9 B12 B8 60.03(14)
B10 B12 B8 108.23(18)

loop_
_geom_bond_atom_site_label_1
_geom_bond_atom_site_label_2
_geom_bond_distance
N1 C3 1.274(3)
N1 C7 1.477(3)
N2 C3 1.365(3)
N2 C4 1.479(3)
C1 C3 1.529(3)
C1 C2 1.637(3)
C1 B5 1.705(3)
C1 B4 1.709(3)
C1 B6 1.728(3)
C1 B3 1.732(3)
C2 B7 1.693(3)
C2 B11 1.694(3)
C2 B6 1.722(3)
C2 B3 1.722(3)
C4 C6 1.514(3)
C4 C5 1.519(3)
C7 C8 1.515(3)
C7 C9 1.518(3)
B3 B8 1.770(3)
B3 B7 1.779(4)
B3 B4 1.783(3)
B4 B5 1.774(3)
B4 B9 1.777(4)
B4 B8 1.782(3)
B5 B10 1.763(4)
B5 B9 1.766(3)
B5 B6 1.771(3)
B6 B10 1.765(4)
B6 B11 1.773(4)
B7 B12 1.774(4)
B7 B8 1.774(4)
B7 B11 1.779(4)
B8 B9 1.785(3)
B8 B12 1.785(4)
B9 B12 1.783(4)
B9 B10 1.788(4)
B10 B11 1.780(3)
B10 B12 1.785(4)
B11 B12 1.777(4)

loop_
_geom_torsion_atom_site_label_1
_geom_torsion_atom_site_label_2
_geom_torsion_atom_site_label_3
_geom_torsion_atom_site_label_4
_geom_torsion
C3 C1 C2 B7 148.37(18)
B5 C1 C2 B7 -67.8(2)
B4 C1 C2 B7 -0.5(2)
B6 C1 C2 B7 -107.72(19)
B3 C1 C2 B7 39.31(17)
C3 C1 C2 B11 -142.64(18)
B5 C1 C2 B11 1.2(2)
B4 C1 C2 B11 68.5(2)
B6 C1 C2 B11 -38.73(17)
B3 C1 C2 B11 108.30(19)
C3 C1 C2 B6 -103.91(19)
B5 C1 C2 B6 39.93(16)
B4 C1 C2 B6 107.26(19)
B3 C1 C2 B6 147.03(17)
C3 C1 C2 B3 109.05(19)
B5 C1 C2 B3 -107.11(18)
B4 C1 C2 B3 -39.77(17)
B6 C1 C2 B3 -147.03(17)
C7 N1 C3 N2 2.6(4)
C7 N1 C3 C1 -177.80(18)
C4 N2 C3 N1 38.0(4)
C4 N2 C3 C1 -141.6(2)
C2 C1 C3 N1 -3.0(3)
B5 C1 C3 N1 -142.1(2)
B4 C1 C3 N1 141.0(2)
B6 C1 C3 N1 -71.3(2)
B3 C1 C3 N1 66.8(2)
C2 C1 C3 N2 176.74(18)
B5 C1 C3 N2 37.6(3)
B4 C1 C3 N2 -39.3(3)
B6 C1 C3 N2 108.4(2)
B3 C1 C3 N2 -113.5(2)
C3 N2 C4 C6 175.6(2)
C3 N2 C4 C5 53.3(3)
C3 N1 C7 C8 -163.4(2)
C3 N1 C7 C9 74.8(3)
B7 C2 B3 C1 -138.67(17)
B11 C2 B3 C1 -102.39(18)
B6 C2 B3 C1 -32.14(17)
C1 C2 B3 B8 98.26(17)
B7 C2 B3 B8 -40.40(16)
B11 C2 B3 B8 -4.1(2)
B6 C2 B3 B8 66.1(2)
C1 C2 B3 B7 138.67(17)
B11 C2 B3 B7 36.28(17)
B6 C2 B3 B7 106.5(2)
C1 C2 B3 B4 36.14(15)
B7 C2 B3 B4 -102.52(18)
B11 C2 B3 B4 -66.2(2)
B6 C2 B3 B4 4.0(2)
C3 C1 B3 C2 -105.78(19)
B5 C1 B3 C2 100.81(19)
B4 C1 B3 C2 137.53(18)
B6 C1 B3 C2 31.79(16)
C3 C1 B3 B8 157.08(18)
C2 C1 B3 B8 -97.14(19)
B5 C1 B3 B8 3.7(2)
B4 C1 B3 B8 40.39(17)
B6 C1 B3 B8 -65.3(2)
C3 C1 B3 B7 -140.90(18)
C2 C1 B3 B7 -35.12(15)
B5 C1 B3 B7 65.7(2)
B4 C1 B3 B7 102.41(18)
B6 C1 B3 B7 -3.3(2)
C3 C1 B3 B4 116.7(2)
C2 C1 B3 B4 -137.53(18)
B5 C1 B3 B4 -36.71(17)
B6 C1 B3 B4 -105.74(19)
C3 C1 B4 B5 111.8(2)
C2 C1 B4 B5 -102.73(18)
B6 C1 B4 B5 -35.62(17)
B3 C1 B4 B5 -142.06(18)
C3 C1 B4 B9 151.20(18)
C2 C1 B4 B9 -63.3(2)
B5 C1 B4 B9 39.42(16)
B6 C1 B4 B9 3.8(2)
B3 C1 B4 B9 -102.64(18)
C3 C1 B4 B8 -146.32(18)
C2 C1 B4 B8 -0.8(2)
B5 C1 B4 B8 101.90(18)
B6 C1 B4 B8 66.3(2)
B3 C1 B4 B8 -40.16(16)
C3 C1 B4 B3 -106.2(2)
C2 C1 B4 B3 39.33(17)
B5 C1 B4 B3 142.06(18)
B6 C1 B4 B3 106.44(18)
C2 B3 B4 C1 -35.41(15)
B8 B3 B4 C1 -133.65(18)
B7 B3 B4 C1 -95.48(18)
C2 B3 B4 B5 -1.8(2)
C1 B3 B4 B5 33.56(16)
B8 B3 B4 B5 -100.09(19)
B7 B3 B4 B5 -61.9(2)
C2 B3 B4 B9 61.31(19)
C1 B3 B4 B9 96.72(18)
B8 B3 B4 B9 -36.93(16)
B7 B3 B4 B9 1.2(2)
C2 B3 B4 B8 98.24(18)
C1 B3 B4 B8 133.65(18)
B7 B3 B4 B8 38.17(16)
C3 C1 B5 B10 141.29(19)
C2 C1 B5 B10 0.2(2)
B4 C1 B5 B10 -103.26(18)
B6 C1 B5 B10 39.85(16)
B3 C1 B5 B10 -66.6(2)
C3 C1 B5 B9 -155.29(18)
C2 C1 B5 B9 63.6(2)
B4 C1 B5 B9 -39.84(16)
B6 C1 B5 B9 103.26(18)
B3 C1 B5 B9 -3.2(2)
C3 C1 B5 B6 101.4(2)
C2 C1 B5 B6 -39.66(16)
B4 C1 B5 B6 -143.11(18)
B3 C1 B5 B6 -106.46(18)
C3 C1 B5 B4 -115.4(2)
C2 C1 B5 B4 103.45(18)
B6 C1 B5 B4 143.11(18)
B3 C1 B5 B4 36.65(17)
B9 B4 B5 C1 -134.64(17)
B8 B4 B5 C1 -96.82(18)
B3 B4 B5 C1 -33.89(16)
C1 B4 B5 B10 97.03(17)
B9 B4 B5 B10 -37.61(16)
B8 B4 B5 B10 0.2(2)
B3 B4 B5 B10 63.1(2)
C1 B4 B5 B9 134.64(17)
B8 B4 B5 B9 37.82(16)
B3 B4 B5 B9 100.75(18)
C1 B4 B5 B6 33.22(16)
B9 B4 B5 B6 -101.42(19)
B8 B4 B5 B6 -63.6(2)
B3 B4 B5 B6 -0.7(2)
B7 C2 B6 C1 102.61(19)
B11 C2 B6 C1 139.15(17)
B3 C2 B6 C1 32.19(17)
C1 C2 B6 B10 -98.35(17)
B7 C2 B6 B10 4.3(2)
B11 C2 B6 B10 40.79(16)
B3 C2 B6 B10 -66.2(2)
C1 C2 B6 B5 -36.59(15)
B7 C2 B6 B5 66.0(2)
B11 C2 B6 B5 102.56(19)
B3 C2 B6 B5 -4.4(2)
C1 C2 B6 B11 -139.15(17)
B7 C2 B6 B11 -36.54(18)
B3 C2 B6 B11 -106.96(19)
C3 C1 B6 C2 107.65(18)
B5 C1 B6 C2 -137.04(17)
B4 C1 B6 C2 -101.24(18)
B3 C1 B6 C2 -31.76(16)
C3 C1 B6 B10 -154.87(16)
C2 C1 B6 B10 97.47(17)
B5 C1 B6 B10 -39.57(15)
B4 C1 B6 B10 -3.8(2)
B3 C1 B6 B10 65.7(2)
C3 C1 B6 B5 -115.30(18)
C2 C1 B6 B5 137.04(17)
B4 C1 B6 B5 35.80(17)
B3 C1 B6 B5 105.28(18)
C3 C1 B6 B11 142.54(17)
C2 C1 B6 B11 34.88(15)
B5 C1 B6 B11 -102.16(18)
B4 C1 B6 B11 -66.4(2)
B3 C1 B6 B11 3.1(2)
C1 B5 B6 C2 35.81(15)
B10 B5 B6 C2 -98.70(18)
B9 B5 B6 C2 -61.3(2)
B4 B5 B6 C2 2.9(2)
B10 B5 B6 C1 -134.50(17)
B9 B5 B6 C1 -97.06(18)
B4 B5 B6 C1 -32.92(16)
C1 B5 B6 B10 134.50(17)
B9 B5 B6 B10 37.44(17)
B4 B5 B6 B10 101.58(19)
C1 B5 B6 B11 96.05(18)
B10 B5 B6 B11 -38.45(17)
B9 B5 B6 B11 -1.0(2)
B4 B5 B6 B11 63.1(2)
C1 C2 B7 B12 64.2(2)
B11 C2 B7 B12 -40.20(17)
B6 C2 B7 B12 -4.0(2)
B3 C2 B7 B12 103.16(19)
C1 C2 B7 B8 1.5(2)
B11 C2 B7 B8 -102.84(18)
B6 C2 B7 B8 -66.6(2)
B3 C2 B7 B8 40.52(16)
C1 C2 B7 B11 104.38(19)
B6 C2 B7 B11 36.22(17)
B3 C2 B7 B11 143.36(17)
C1 C2 B7 B3 -38.98(17)
B11 C2 B7 B3 -143.36(17)
B6 C2 B7 B3 -107.14(19)
C1 B3 B7 C2 34.56(14)
B8 B3 B7 C2 133.34(17)
B4 B3 B7 C2 95.07(17)
C2 B3 B7 B12 -96.13(18)
C1 B3 B7 B12 -61.6(2)
B8 B3 B7 B12 37.21(16)
B4 B3 B7 B12 -1.1(2)
C2 B3 B7 B8 -133.34(17)
C1 B3 B7 B8 -98.78(17)
B4 B3 B7 B8 -38.27(16)
C2 B3 B7 B11 -32.45(16)
C1 B3 B7 B11 2.1(2)
B8 B3 B7 B11 100.89(19)
B4 B3 B7 B11 62.6(2)
C2 B3 B8 B7 39.30(15)
C1 B3 B8 B7 97.76(18)
B4 B3 B8 B7 137.13(18)
C2 B3 B8 B4 -97.83(17)
C1 B3 B8 B4 -39.37(16)
B7 B3 B8 B4 -137.13(18)
C2 B3 B8 B9 -61.1(2)
C1 B3 B8 B9 -2.6(2)
B7 B3 B8 B9 -100.36(19)
B4 B3 B8 B9 36.77(17)
C2 B3 B8 B12 2.4(2)
C1 B3 B8 B12 60.9(2)
B7 B3 B8 B12 -36.89(16)
B4 B3 B8 B12 100.25(18)
C2 B7 B8 B3 -40.34(16)
B12 B7 B8 B3 -138.73(18)
B11 B7 B8 B3 -101.39(19)
C2 B7 B8 B4 -2.0(2)
B12 B7 B8 B4 -100.38(19)
B11 B7 B8 B4 -63.0(2)
B3 B7 B8 B4 38.35(16)
C2 B7 B8 B9 61.1(2)
B12 B7 B8 B9 -37.32(16)
B11 B7 B8 B9 0.0(2)
B3 B7 B8 B9 101.41(18)
C2 B7 B8 B12 98.39(18)
B11 B7 B8 B12 37.34(17)
B3 B7 B8 B12 138.73(18)
C1 B4 B8 B3 40.09(16)
B5 B4 B8 B3 101.29(18)
B9 B4 B8 B3 138.86(18)
C1 B4 B8 B7 1.7(2)
B5 B4 B8 B7 62.9(2)
B9 B4 B8 B7 100.52(19)
B3 B4 B8 B7 -38.34(17)
C1 B4 B8 B9 -98.77(18)
B5 B4 B8 B9 -37.57(16)
B3 B4 B8 B9 -138.86(18)
C1 B4 B8 B12 -61.3(2)
B5 B4 B8 B12 -0.1(2)
B9 B4 B8 B12 37.45(16)
B3 B4 B8 B12 -101.41(19)
C1 B5 B9 B4 39.14(16)
B10 B5 B9 B4 138.71(17)
B6 B5 B9 B4 101.68(18)
C1 B5 B9 B12 -62.0(2)
B10 B5 B9 B12 37.59(17)
B6 B5 B9 B12 0.6(2)
B4 B5 B9 B12 -101.12(19)
C1 B5 B9 B8 1.3(2)
B10 B5 B9 B8 100.90(19)
B6 B5 B9 B8 63.9(2)
B4 B5 B9 B8 -37.81(17)
C1 B5 B9 B10 -99.57(17)
B6 B5 B9 B10 -37.03(16)
B4 B5 B9 B10 -138.71(17)
C1 B4 B9 B5 -38.90(15)
B8 B4 B9 B5 -137.67(18)
B3 B4 B9 B5 -101.03(18)
C1 B4 B9 B12 61.2(2)
B5 B4 B9 B12 100.07(18)
B8 B4 B9 B12 -37.59(16)
B3 B4 B9 B12 -1.0(2)
C1 B4 B9 B8 98.76(18)
B5 B4 B9 B8 137.67(18)
B3 B4 B9 B8 36.64(16)
C1 B4 B9 B10 -2.2(2)
B5 B4 B9 B10 36.69(15)
B8 B4 B9 B10 -100.97(18)
B3 B4 B9 B10 -64.3(2)
B3 B8 B9 B5 0.8(2)
B7 B8 B9 B5 -62.9(2)
B4 B8 B9 B5 37.82(16)
B12 B8 B9 B5 -100.12(19)
B3 B8 B9 B4 -36.99(17)
B7 B8 B9 B4 -100.70(18)
B12 B8 B9 B4 -137.95(17)
B3 B8 B9 B12 100.95(19)
B7 B8 B9 B12 37.25(16)
B4 B8 B9 B12 137.95(17)
B3 B8 B9 B10 63.7(2)
B7 B8 B9 B10 0.0(2)
B4 B8 B9 B10 100.70(18)
B12 B8 B9 B10 -37.25(17)
C1 B5 B10 B6 -39.68(15)
B9 B5 B10 B6 -138.83(17)
B4 B5 B10 B6 -101.49(18)
C1 B5 B10 B11 -1.4(2)
B9 B5 B10 B11 -100.56(18)
B6 B5 B10 B11 38.27(16)
B4 B5 B10 B11 -63.2(2)
C1 B5 B10 B12 61.6(2)
B9 B5 B10 B12 -37.56(16)
B6 B5 B10 B12 101.27(18)
B4 B5 B10 B12 -0.2(2)
C1 B5 B10 B9 99.16(17)
B6 B5 B10 B9 138.83(17)
B4 B5 B10 B9 37.34(16)
C2 B6 B10 B5 97.47(17)
C1 B6 B10 B5 38.84(15)
B11 B6 B10 B5 137.03(18)
C2 B6 B10 B11 -39.56(16)
C1 B6 B10 B11 -98.19(17)
B5 B6 B10 B11 -137.03(18)
C2 B6 B10 B12 -2.6(2)
C1 B6 B10 B12 -61.3(2)
B5 B6 B10 B12 -100.12(19)
B11 B6 B10 B12 36.91(18)
C2 B6 B10 B9 60.7(2)
C1 B6 B10 B9 2.1(2)
B5 B6 B10 B9 -36.74(16)
B11 B6 B10 B9 100.29(19)
B4 B9 B10 B5 -36.95(16)
B12 B9 B10 B5 -137.74(18)
B8 B9 B10 B5 -100.45(18)
B5 B9 B10 B6 37.01(16)
B4 B9 B10 B6 0.1(2)
B12 B9 B10 B6 -100.73(18)
B8 B9 B10 B6 -63.4(2)
B5 B9 B10 B11 100.44(18)
B4 B9 B10 B11 63.5(2)
B12 B9 B10 B11 -37.30(17)
B8 B9 B10 B11 0.0(2)
B5 B9 B10 B12 137.74(18)
B4 B9 B10 B12 100.78(19)
B8 B9 B10 B12 37.28(17)
C1 C2 B11 B6 38.45(16)
B7 C2 B11 B6 142.93(18)
B3 C2 B11 B6 106.87(18)
C1 C2 B11 B12 -64.4(2)
B7 C2 B11 B12 40.07(16)
B6 C2 B11 B12 -102.86(18)
B3 C2 B11 B12 4.0(2)
C1 C2 B11 B7 -104.48(19)
B6 C2 B11 B7 -142.93(18)
B3 C2 B11 B7 -36.07(17)
C1 C2 B11 B10 -2.0(2)
B7 C2 B11 B10 102.46(18)
B6 C2 B11 B10 -40.47(15)
B3 C2 B11 B10 66.4(2)
C1 B6 B11 C2 -34.29(15)
B10 B6 B11 C2 -133.24(18)
B5 B6 B11 C2 -95.06(18)
C2 B6 B11 B12 96.13(19)
C1 B6 B11 B12 61.8(2)
B10 B6 B11 B12 -37.11(17)
B5 B6 B11 B12 1.1(2)
C2 B6 B11 B7 32.74(16)
C1 B6 B11 B7 -1.6(2)
B10 B6 B11 B7 -100.50(19)
B5 B6 B11 B7 -62.3(2)
C2 B6 B11 B10 133.24(18)
C1 B6 B11 B10 98.94(17)
B5 B6 B11 B10 38.18(17)
B12 B7 B11 C2 133.79(18)
B8 B7 B11 C2 96.28(18)
B3 B7 B11 C2 32.85(16)
C2 B7 B11 B6 -33.22(16)
B12 B7 B11 B6 100.57(19)
B8 B7 B11 B6 63.1(2)
B3 B7 B11 B6 -0.4(2)
C2 B7 B11 B12 -133.79(18)
B8 B7 B11 B12 -37.52(17)
B3 B7 B11 B12 -100.94(19)
C2 B7 B11 B10 -96.31(19)
B12 B7 B11 B10 37.48(17)
B8 B7 B11 B10 0.0(2)
B3 B7 B11 B10 -63.5(2)
B5 B10 B11 C2 2.1(2)
B6 B10 B11 C2 40.44(16)
B12 B10 B11 C2 -98.20(19)
B9 B10 B11 C2 -60.9(2)
B5 B10 B11 B6 -38.39(17)
B12 B10 B11 B6 -138.6(2)
B9 B10 B11 B6 -101.30(19)
B5 B10 B11 B12 100.26(19)
B6 B10 B11 B12 138.6(2)
B9 B10 B11 B12 37.35(17)
B5 B10 B11 B7 62.9(2)
B6 B10 B11 B7 101.33(19)
B12 B10 B11 B7 -37.31(17)
B9 B10 B11 B7 0.0(2)
C2 B7 B12 B11 39.38(17)
B8 B7 B12 B11 138.37(18)
B3 B7 B12 B11 101.45(19)
C2 B7 B12 B9 -61.6(2)
B8 B7 B12 B9 37.40(16)
B11 B7 B12 B9 -100.97(19)
B3 B7 B12 B9 0.5(2)
C2 B7 B12 B10 2.0(2)
B8 B7 B12 B10 100.98(19)
B11 B7 B12 B10 -37.39(17)
B3 B7 B12 B10 64.1(2)
C2 B7 B12 B8 -98.99(18)
B11 B7 B12 B8 -138.37(18)
B3 B7 B12 B8 -36.92(16)
C2 B11 B12 B7 -39.29(16)
B6 B11 B12 B7 -101.4(2)
B10 B11 B12 B7 -138.20(19)
C2 B11 B12 B9 61.4(2)
B6 B11 B12 B9 -0.7(2)
B7 B11 B12 B9 100.7(2)
B10 B11 B12 B9 -37.55(17)
C2 B11 B12 B10 98.91(18)
B6 B11 B12 B10 36.82(17)
B7 B11 B12 B10 138.20(19)
C2 B11 B12 B8 -2.1(2)
B6 B11 B12 B8 -64.2(2)
B7 B11 B12 B8 37.16(16)
B10 B11 B12 B8 -101.04(19)
B5 B9 B12 B7 63.7(2)
B4 B9 B12 B7 0.3(2)
B8 B9 B12 B7 -37.30(16)
B10 B9 B12 B7 101.05(19)
B5 B9 B12 B11 0.1(2)
B4 B9 B12 B11 -63.3(2)
B8 B9 B12 B11 -100.9(2)
B10 B9 B12 B11 37.48(17)
B5 B9 B12 B10 -37.37(17)
B4 B9 B12 B10 -100.76(18)
B8 B9 B12 B10 -138.35(18)
B5 B9 B12 B8 100.98(19)
B4 B9 B12 B8 37.60(16)
B10 B9 B12 B8 138.35(18)
B5 B10 B12 B7 -63.2(2)
B6 B10 B12 B7 0.4(2)
B11 B10 B12 B7 37.46(18)
B9 B10 B12 B7 -100.6(2)
B5 B10 B12 B11 -100.62(19)
B6 B10 B12 B11 -37.01(17)
B9 B10 B12 B11 -138.07(19)
B5 B10 B12 B9 37.45(16)
B6 B10 B12 B9 101.07(19)
B11 B10 B12 B9 138.07(19)
B5 B10 B12 B8 0.1(2)
B6 B10 B12 B8 63.8(2)
B11 B10 B12 B8 100.77(19)
B9 B10 B12 B8 -37.31(16)
B3 B8 B12 B7 37.10(16)
B4 B8 B12 B7 100.77(18)
B9 B8 B12 B7 138.14(17)
B3 B8 B12 B11 -0.2(2)
B7 B8 B12 B11 -37.30(16)
B4 B8 B12 B11 63.5(2)
B9 B8 B12 B11 100.84(19)
B3 B8 B12 B9 -101.05(18)
B7 B8 B12 B9 -138.14(17)
B4 B8 B12 B9 -37.37(16)
B3 B8 B12 B10 -63.7(2)
B7 B8 B12 B10 -100.78(18)
B4 B8 B12 B10 0.0(2)
B9 B8 B12 B10 37.36(16)
